data_4001289
loop_
_publ_author_name
'Attfield, Martin P.'
'Al-Ebini, Yousef'
'Pritchard, Robin G.'
'Andrews, Ellen M.'
'Charlesworth, Richard J.'
'Hung, Wan'
'Masheder, Ben J.'
'Royal, Drew S.'

_publ_contact_author 'Attfield, Martin P.'
_publ_section_title
;
 Synthesis and Characterization of a Novel Germanate Material Containing
 16-Ring Channels and Templated by a Simple Primary Amine
;
_journal_issue 2
_journal_name_full 'Chemistry of Materials'
_journal_page_first 316
_journal_paper_doi 10.1021/cm062241x
_journal_volume 19
_journal_year 2007
_chemical_absolute_configuration ad
_chemical_compound_source 'synthesis as described'
_chemical_formula_moiety '4(Ge9 H3 O21), 2(C3 H10 N O), 8(C3 H10 N), 2(O2), O2'
_chemical_formula_sum 'C30 H112 Ge36 N10 O92'
_chemical_formula_weight 4699.26
_chemical_name_systematic
;
 ?
;
_space_group_IT_number 108
_symmetry_cell_setting tetragonal
_symmetry_Int_Tables_number 108
_symmetry_space_group_name_Hall 'I 4 -2c'
_symmetry_space_group_name_H-M 'I 4 c m'
_atom_sites_solution_hydrogens geom
_atom_sites_solution_primary direct
_atom_sites_solution_secondary difmap
_audit_conform_dict_location ftp://ftp.iucr.org/pub/cif_core.dic
_audit_conform_dict_name cif_core.dic
_audit_conform_dict_version 2.3
_audit_creation_date 2006-09-13T13:56:45-00:00
_audit_creation_method 'WinGX routine CIF_UPDATE'
_cell_angle_alpha 90
_cell_angle_beta 90
_cell_angle_gamma 90
_cell_formula_units_Z 2
_cell_length_a 24.9728(6)
_cell_length_b 24.9728(6)
_cell_length_c 9.8957(2)
_cell_measurement_reflns_used 3565
_cell_measurement_temperature 200(2)
_cell_measurement_theta_max 27.5
_cell_measurement_theta_min 2
_cell_measurement_wavelength 0.71073
_cell_volume 6171.4(2)
_computing_cell_refinement 'HKL Scalepack (Otwinowski & Minor 1997)'
_computing_data_collection 'Collect (Nonius BV, 1997-2000)'
_computing_data_reduction 'HKL Denzo and Scalepack (Otwinowski & Minor 1997)'
_computing_molecular_graphics 'Ortep-3 for Windows (Farrugia, 1997)'
_computing_publication_material 'WinGX publication routines (Farrugia, 1999)'
_computing_structure_refinement 'SHELXL-97 (Sheldrick, 1997)'
_computing_structure_solution 'SHELXS-97 (Sheldrick, 1986)'
_diffrn_ambient_temperature 200(2)
_diffrn_measured_fraction_theta_full 0.928
_diffrn_measured_fraction_theta_max 0.928
_diffrn_measurement_device_type 'Nonius Kappa CCD detector diffractometer'
_diffrn_measurement_method 'omega and phi scans'
_diffrn_radiation_monochromator graphite
_diffrn_radiation_probe x-ray
_diffrn_radiation_type MoK\a
_diffrn_radiation_wavelength 0.71073
_diffrn_reflns_av_R_equivalents 0.0289
_diffrn_reflns_av_unetI/netI 0.0444
_diffrn_reflns_limit_h_max 32
_diffrn_reflns_limit_h_min 1
_diffrn_reflns_limit_k_max 22
_diffrn_reflns_limit_k_min -22
_diffrn_reflns_limit_l_max 11
_diffrn_reflns_limit_l_min 0
_diffrn_reflns_number 3425
_diffrn_reflns_theta_full 27.5
_diffrn_reflns_theta_max 27.5
_diffrn_reflns_theta_min 3.46
_exptl_absorpt_coefficient_mu 8.727
_exptl_absorpt_correction_T_max 0.648
_exptl_absorpt_correction_T_min 0.215
_exptl_absorpt_correction_type multi-scan
_exptl_absorpt_process_details '(RBlessing, 1995, 1997)'
_exptl_crystal_colour colourless
_exptl_crystal_density_diffrn 2.528
_exptl_crystal_density_method 'not measured'
_exptl_crystal_description needle
_exptl_crystal_F_000 4500
_exptl_crystal_size_max 0.25
_exptl_crystal_size_mid 0.05
_exptl_crystal_size_min 0.05
_refine_diff_density_max 1.026
_refine_diff_density_min -0.808
_refine_diff_density_rms 0.138
_refine_ls_abs_structure_details 'Flack H D (1983), Acta Cryst. A39, 876-881'
_refine_ls_abs_structure_Flack 0.05(2)
_refine_ls_extinction_method none
_refine_ls_goodness_of_fit_ref 0.973
_refine_ls_hydrogen_treatment constr
_refine_ls_matrix_type full
_refine_ls_number_parameters 217
_refine_ls_number_reflns 1804
_refine_ls_number_restraints 6
_refine_ls_restrained_S_all 0.973
_refine_ls_R_factor_all 0.0347
_refine_ls_R_factor_gt 0.027
_refine_ls_shift/su_max 0.001
_refine_ls_shift/su_mean 0
_refine_ls_structure_factor_coef Fsqd
_refine_ls_weighting_details 'calc w=1/[\s^2^(Fo^2^)+(0.0367P)^2^+0.0000P] where P=(Fo^2^+2Fc^2^)/3'
_refine_ls_weighting_scheme calc
_refine_ls_wR_factor_gt 0.0577
_refine_ls_wR_factor_ref 0.0598
_reflns_number_gt 1578
_reflns_number_total 1804
_reflns_threshold_expression >2sigma(I)
_cod_data_source_file cm062241xsi20060918_015610.cif
_cod_data_source_block C30H112Ge36N10O92
_cod_depositor_comments
;
The following automatic conversions were performed:

'_exptl_absorpt_correction_type' value 'Multi-scan' changed to
'multi-scan' according to
/home/saulius/struct/CIF-dictionaries/cif_core.dic dictionary named
'cif_core.dic' version 2.4.1 from 2010-06-29.

Automatic conversion script
Id: cif_fix_values 1715 2011-07-08 13:25:40Z adriana 
;
_cod_database_code 4001289

loop_
_symmetry_equiv_pos_as_xyz
'x, y, z'
'-x, -y, z'
'-y, x, z'
'y, -x, z'
'-x, y, z+1/2'
'x, -y, z+1/2'
'y, x, z+1/2'
'-y, -x, z+1/2'
'x+1/2, y+1/2, z+1/2'
'-x+1/2, -y+1/2, z+1/2'
'-y+1/2, x+1/2, z+1/2'
'y+1/2, -x+1/2, z+1/2'
'-x+1/2, y+1/2, z+1'
'x+1/2, -y+1/2, z+1'
'y+1/2, x+1/2, z+1'
'-y+1/2, -x+1/2, z+1'

loop_
_atom_site_label
_atom_site_type_symbol
_atom_site_fract_x
_atom_site_fract_y
_atom_site_fract_z
_atom_site_U_iso_or_equiv
_atom_site_adp_type
_atom_site_occupancy
_atom_site_symmetry_multiplicity
_atom_site_calc_flag
_atom_site_refinement_flags
_atom_site_disorder_assembly
_atom_site_disorder_group
Ge1 Ge 0.63527(3) 0.13527(3) 0.51679(12) 0.0174(2) Uani 1 2 d S . .
Ge2 Ge 0.57111(3) 0.22690(3) 0.43049(7) 0.01358(17) Uani 1 1 d . . .
Ge3 Ge 0.47087(3) 0.22086(3) 0.22537(7) 0.01502(17) Uani 1 1 d . . .
Ge4 Ge 0.65154(3) 0.24172(3) 0.74846(7) 0.01207(16) Uani 1 1 d . . .
Ge5 Ge 0.68461(3) 0.27506(3) 0.45622(7) 0.01182(16) Uani 1 1 d . . .
O1 O 0.5919(2) 0.0919(2) 0.6150(7) 0.0205(17) Uani 1 2 d S . .
H1 H 0.6106 0.0728 0.6665 0.031 Uiso 0.5 1 calc PR . .
O2 O 0.5880(2) 0.1605(2) 0.3923(6) 0.0242(13) Uani 1 1 d . . .
O3 O 0.6237(2) 0.2013(2) 0.5983(5) 0.0206(11) Uani 1 1 d . . .
O4 O 0.5219(2) 0.2382(2) 0.5570(5) 0.0240(13) Uani 1 1 d . . .
O5 O 0.4758(2) 0.1521(2) 0.2583(7) 0.0379(16) Uani 1 1 d . . .
H2 H 0.4466 0.1371 0.2399 0.057 Uiso 1 1 calc R . .
O6 O 0.5300(2) 0.2481(2) 0.2925(5) 0.0185(11) Uani 1 1 d . . .
O7 O 0.41631(19) 0.2520(2) 0.3048(5) 0.0199(11) Uani 1 1 d . . .
O8 O 0.6853(2) 0.1853(2) 0.8166(7) 0.0216(17) Uani 1 2 d S . .
O9 O 0.66861(19) 0.2844(2) 0.8963(5) 0.0164(11) Uani 1 1 d . . .
O10 O 0.71500(19) 0.21500(19) 0.4066(6) 0.0135(15) Uani 1 2 d S . .
O11 O 0.6852(2) 0.2851(2) 0.6345(5) 0.0159(11) Uani 1 1 d . . .
O12 O 0.61889(19) 0.2765(2) 0.3966(5) 0.0171(11) Uani 1 1 d . . .
O13 O 0.5067(7) 0.0718(6) 0.444(2) 0.086(7) Uani 0.5 1 d P . .
O14 O 0.6824(7) 0.1824(7) 1.109(2) 0.100(13) Uani 0.5 2 d SP . .
N1 N 0.6974(3) 0.4064(3) 0.5980(6) 0.0246(16) Uani 1 1 d . . .
H5 H 0.7015 0.3704 0.6087 0.037 Uiso 1 1 calc R . .
H6 H 0.7098 0.4236 0.6726 0.037 Uiso 1 1 calc R . .
H7 H 0.7161 0.4174 0.5241 0.037 Uiso 1 1 calc R . .
C1 C 0.6406(3) 0.4188(4) 0.5793(9) 0.032(2) Uani 1 1 d . . .
H8 H 0.6253 0.3915 0.5163 0.038 Uiso 1 1 calc R . .
C2 C 0.6107(4) 0.4147(5) 0.7123(12) 0.053(3) Uani 1 1 d . . .
H9 H 0.6154 0.3788 0.7501 0.063 Uiso 1 1 calc R . .
H10 H 0.5725 0.4215 0.6968 0.063 Uiso 1 1 calc R . .
H11 H 0.6248 0.4414 0.7757 0.063 Uiso 1 1 calc R . .
C3 C 0.6360(4) 0.4723(4) 0.5132(12) 0.052(3) Uani 1 1 d . . .
H12 H 0.656 0.4722 0.4281 0.062 Uiso 1 1 calc R . .
H13 H 0.6506 0.4998 0.5733 0.062 Uiso 1 1 calc R . .
H14 H 0.5982 0.4801 0.4949 0.062 Uiso 1 1 calc R . .
N2 N 0.5890(6) 0.0890(6) 1.164(2) 0.126(7) Uani 0.5 2 d SPDU A 1
H15 H 0.56 0.1084 1.1896 0.189 Uiso 0.25 1 calc PR A 1
H16 H 0.6111 0.084 1.2355 0.189 Uiso 0.25 1 calc PR A 1
H17 H 0.578 0.0566 1.1317 0.189 Uiso 0.25 1 calc PR A 1
C4 C 0.6175(7) 0.1175(7) 1.058(2) 0.054(7) Uani 0.5 2 d SPDU A 1
H18 H 0.6048 0.1048 0.9672 0.065 Uiso 0.5 2 calc SPR A 1
C5 C 0.6030(11) 0.1746(7) 1.076(2) 0.081(10) Uani 0.5 1 d PDU A 1
H19 H 0.5646 0.1793 1.0599 0.098 Uiso 0.5 1 calc PR A 1
H20 H 0.6232 0.1965 1.0115 0.098 Uiso 0.5 1 calc PR A 1
H21 H 0.6117 0.1858 1.1682 0.098 Uiso 0.5 1 calc PR A 1
O15 O 0.5890(6) 0.0890(6) 1.164(2) 0.126(7) Uani 0.5 2 d SP B 2

loop_
_atom_site_aniso_label
_atom_site_aniso_U_11
_atom_site_aniso_U_22
_atom_site_aniso_U_33
_atom_site_aniso_U_23
_atom_site_aniso_U_13
_atom_site_aniso_U_12
Ge1 0.0139(4) 0.0139(4) 0.0244(6) 0.0001(3) 0.0001(3) -0.0007(4)
Ge2 0.0112(4) 0.0171(4) 0.0125(4) -0.0002(3) 0.0005(3) -0.0008(3)
Ge3 0.0105(4) 0.0204(4) 0.0141(4) 0.0008(3) -0.0006(3) 0.0004(3)
Ge4 0.0103(4) 0.0131(4) 0.0129(4) 0.0001(3) 0.0008(3) 0.0001(3)
Ge5 0.0111(3) 0.0114(4) 0.0129(4) -0.0003(3) -0.0004(3) -0.0002(3)
O1 0.018(3) 0.018(3) 0.025(5) 0.004(2) 0.004(2) -0.004(3)
O2 0.024(3) 0.021(3) 0.027(3) -0.005(2) -0.008(2) 0.002(2)
O3 0.019(3) 0.017(3) 0.026(3) 0.000(2) -0.005(2) 0.001(2)
O4 0.015(3) 0.049(4) 0.007(3) -0.005(2) -0.001(2) 0.006(2)
O5 0.034(3) 0.018(3) 0.061(4) 0.003(3) -0.025(3) 0.000(2)
O6 0.015(3) 0.027(3) 0.014(3) 0.006(2) 0.0005(19) 0.001(2)
O7 0.011(3) 0.028(3) 0.021(3) -0.007(2) -0.001(2) 0.001(2)
O8 0.021(3) 0.021(3) 0.023(4) 0.004(2) 0.004(2) 0.000(3)
O9 0.013(3) 0.024(3) 0.012(3) -0.0053(19) 0.0015(19) -0.002(2)
O10 0.016(2) 0.016(2) 0.009(4) -0.0039(18) -0.0039(18) 0.005(3)
O11 0.019(3) 0.018(3) 0.010(3) -0.0001(19) -0.0010(19) 0.000(2)
O12 0.010(3) 0.022(3) 0.020(3) 0.000(2) -0.0015(19) -0.006(2)
O13 0.083(12) 0.049(9) 0.126(16) 0.053(10) -0.079(12) -0.044(9)
O14 0.14(2) 0.14(2) 0.018(12) -0.006(7) -0.006(7) -0.09(2)
N1 0.037(4) 0.020(3) 0.017(4) -0.005(3) -0.008(3) 0.006(3)
C1 0.020(4) 0.030(5) 0.045(6) -0.011(4) -0.010(4) 0.002(4)
C2 0.038(6) 0.067(8) 0.053(7) 0.002(6) 0.009(5) 0.005(5)
C3 0.043(6) 0.042(6) 0.071(7) 0.007(6) -0.005(5) 0.015(5)
N2 0.113(9) 0.113(9) 0.153(18) 0.037(9) 0.037(9) 0.012(12)
C4 0.074(12) 0.074(12) 0.015(14) -0.008(8) -0.008(8) 0.030(16)
C5 0.11(2) 0.090(12) 0.041(14) 0.013(12) 0.031(14) 0.086(16)
O15 0.113(9) 0.113(9) 0.153(18) 0.037(9) 0.037(9) 0.012(12)

loop_
_atom_type_symbol
_atom_type_description
_atom_type_scat_dispersion_real
_atom_type_scat_dispersion_imag
_atom_type_scat_source
C C 0.0031 0.0016 'International Tables Vol C Tables 4.2.6.8 and 6.1.1.4'
H H 0 0 'International Tables Vol C Tables 4.2.6.8 and 6.1.1.4'
O O 0.0109 0.0061 'International Tables Vol C Tables 4.2.6.8 and 6.1.1.4'
Ge Ge 0.1567 1.8065 'International Tables Vol C Tables 4.2.6.8 and 6.1.1.4'
N N 0.0061 0.0033 'International Tables Vol C Tables 4.2.6.8 and 6.1.1.4'

loop_
_geom_angle_atom_site_label_1
_geom_angle_atom_site_label_2
_geom_angle_atom_site_label_3
_geom_angle
_geom_angle_site_symmetry_1
_geom_angle_site_symmetry_3
O1 Ge1 O2 100.5(3) . 15_544
O1 Ge1 O2 100.5(3) . .
O2 Ge1 O2 89.5(4) 15_544 .
O1 Ge1 O3 101.8(2) . 15_544
O2 Ge1 O3 83.4(2) 15_544 15_544
O2 Ge1 O3 157.5(3) . 15_544
O1 Ge1 O3 101.8(2) . .
O2 Ge1 O3 157.5(3) 15_544 .
O2 Ge1 O3 83.4(2) . .
O3 Ge1 O3 95.0(3) 15_544 .
O1 Ge1 Ge2 107.26(5) . 15_544
O3 Ge1 Ge2 49.20(16) 15_544 15_544
O3 Ge1 Ge2 137.32(17) . 15_544
O1 Ge1 Ge2 107.26(5) . .
O2 Ge1 Ge2 120.03(19) 15_544 .
O3 Ge1 Ge2 137.32(17) 15_544 .
Ge2 Ge1 Ge2 140.71(5) 15_544 .
O2 Ge2 O12 117.6(3) . .
O2 Ge2 O4 118.0(3) . .
O12 Ge2 O4 119.6(3) . .
O2 Ge2 O6 104.7(2) . .
O12 Ge2 O6 92.1(2) . .
O4 Ge2 O6 95.4(2) . .
O2 Ge2 O3 75.3(2) . .
O12 Ge2 O3 86.7(2) . .
O4 Ge2 O3 85.8(2) . .
O6 Ge2 O3 178.6(2) . .
O12 Ge2 Ge1 103.65(17) . .
O4 Ge2 Ge1 107.31(19) . .
O6 Ge2 Ge1 140.34(18) . .
O4 Ge3 O5 114.6(3) 5_654 .
O4 Ge3 O7 113.6(3) 5_654 .
O5 Ge3 O7 114.0(3) . .
O4 Ge3 O6 100.4(2) 5_654 .
O5 Ge3 O6 104.5(2) . .
O7 Ge3 O6 108.1(2) . .
O11 Ge4 O8 120.2(3) . .
O11 Ge4 O7 123.6(2) . 5_655
O8 Ge4 O7 116.2(3) . 5_655
O11 Ge4 O9 92.3(2) . .
O8 Ge4 O9 92.8(3) . .
O7 Ge4 O9 83.7(2) 5_655 .
O11 Ge4 O3 90.0(2) . .
O8 Ge4 O3 92.8(3) . .
O7 Ge4 O3 88.5(2) 5_655 .
O9 Ge4 O3 171.9(2) . .
O9 Ge5 O12 106.9(2) 8_664 .
O9 Ge5 O10 114.3(3) 8_664 .
O12 Ge5 O10 109.3(3) . .
O9 Ge5 O11 102.9(2) 8_664 .
O12 Ge5 O11 109.8(2) . .
O10 Ge5 O11 113.3(3) . .
Ge1 O1 H1 109.5 . .
Ge2 O2 Ge1 109.8(3) . .
Ge1 O3 Ge4 138.1(3) . .
Ge1 O3 Ge2 91.3(2) . .
Ge4 O3 Ge2 130.0(3) . .
Ge3 O4 Ge2 124.5(3) 5_655 .
Ge3 O5 H2 109.5 . .
Ge3 O6 Ge2 131.1(3) . .
Ge3 O7 Ge4 121.9(3) . 5_654
Ge4 O8 Ge4 127.5(4) 15_544 .
Ge5 O9 Ge4 136.1(3) 8_665 .
Ge5 O10 Ge5 131.6(4) 15_544 .
Ge4 O11 Ge5 122.6(3) . .
Ge5 O12 Ge2 124.2(3) . .
C1 N1 H5 109.5 . .
C1 N1 H6 109.5 . .
H5 N1 H6 109.5 . .
C1 N1 H7 109.5 . .
H5 N1 H7 109.5 . .
H6 N1 H7 109.5 . .
N1 C1 C3 108.7(8) . .
N1 C1 C2 110.8(8) . .
C3 C1 C2 113.6(9) . .
N1 C1 H8 107.8 . .
C3 C1 H8 107.8 . .
C2 C1 H8 107.8 . .
C1 C2 H9 109.5 . .
C1 C2 H10 109.5 . .
H9 C2 H10 109.5 . .
C1 C2 H11 109.5 . .
H9 C2 H11 109.5 . .
H10 C2 H11 109.5 . .
C1 C3 H12 109.5 . .
C1 C3 H13 109.5 . .
H12 C3 H13 109.5 . .
C1 C3 H14 109.5 . .
H12 C3 H14 109.5 . .
H13 C3 H14 109.5 . .
C4 N2 H15 109.5 . .
C4 N2 H16 109.5 . .
H15 N2 H16 109.5 . .
C4 N2 H17 109.5 . .
H15 N2 H17 109.5 . .
H16 N2 H17 109.5 . .
N2 C4 C5 105.3(13) . 15_544
N2 C4 C5 105.3(13) . .
C5 C4 C5 117(3) 15_544 .
N2 C4 H18 109.6 . .
C5 C4 H18 109.6 15_544 .
C5 C4 H18 109.6 . .
C4 C5 H19 109.5 . .
C4 C5 H20 109.5 . .
H19 C5 H20 109.5 . .
C4 C5 H21 109.5 . .
H19 C5 H21 109.5 . .
H20 C5 H21 109.5 . .

loop_
_geom_bond_atom_site_label_1
_geom_bond_atom_site_label_2
_geom_bond_distance
_geom_bond_site_symmetry_2
Ge1 O1 1.814(7) .
Ge1 O2 1.819(5) 15_544
Ge1 O2 1.819(5) .
Ge1 O3 1.859(5) 15_544
Ge1 O3 1.859(5) .
Ge1 Ge2 2.9211(8) 15_544
Ge1 Ge2 2.9211(8) .
Ge2 O2 1.752(6) .
Ge2 O12 1.752(5) .
Ge2 O4 1.776(5) .
Ge2 O6 1.789(5) .
Ge2 O3 2.212(5) .
Ge3 O4 1.731(5) 5_654
Ge3 O5 1.753(5) .
Ge3 O7 1.755(5) .
Ge3 O6 1.755(5) .
Ge4 O11 1.775(5) .
Ge4 O8 1.775(3) .
Ge4 O7 1.802(5) 5_655
Ge4 O9 1.860(5) .
Ge4 O3 1.926(5) .
Ge5 O9 1.711(5) 8_664
Ge5 O12 1.744(5) .
Ge5 O10 1.751(3) .
Ge5 O11 1.782(5) .
O1 H1 0.84 .
O4 Ge3 1.731(5) 5_655
O5 H2 0.84 .
O7 Ge4 1.802(5) 5_654
O8 Ge4 1.775(3) 15_544
O9 Ge5 1.711(5) 8_665
O10 Ge5 1.751(3) 15_544
N1 C1 1.462(11) .
N1 H5 0.91 .
N1 H6 0.91 .
N1 H7 0.91 .
C1 C3 1.493(13) .
C1 C2 1.517(14) .
C1 H8 1 .
C2 H9 0.98 .
C2 H10 0.98 .
C2 H11 0.98 .
C3 H12 0.98 .
C3 H13 0.98 .
C3 H14 0.98 .
N2 C4 1.453(10) .
N2 H15 0.91 .
N2 H16 0.91 .
N2 H17 0.91 .
C4 C5 1.483(10) 15_544
C4 C5 1.483(10) .
C4 H18 1 .
C5 H19 0.98 .
C5 H20 0.98 .
C5 H21 0.98 .
